data_8000056
loop_
_publ_author_name
'Yosuke Uchiyama'
'Gaku Yamamoto'

_publ_section_title
;
 A Bromine Adduct of 2,3,6,7,14,15-Hexamethyl-9,10-distibatriptycene.
 The First Stibonium--Stiborate Zwitterion
;
_journal_issue 7
_journal_name_full 'Chemistry Letters'
_journal_page_first 966
_journal_paper_doi 10.1246/cl.2005.966
_journal_volume 34
_journal_year 2005
_chemical_formula_moiety 'C24 H24 Sb2, C3 F3'
_chemical_formula_sum 'C27 H24 F3 Sb2'
_chemical_formula_weight 648.96
_chemical_melting_point 288(3)
_chemical_name_common 9,10-distibatriptycene
_chemical_name_systematic
; 
2,3,6,7,14,15-Hexamethyl-9,10-distibatriptycene
;
_space_group_IT_number 15
_symmetry_cell_setting monoclinic
_symmetry_space_group_name_Hall '-C 2yc'
_symmetry_space_group_name_H-M 'C 1 2/c 1'
_atom_sites_solution_hydrogens geom
_atom_sites_solution_primary direct
_atom_sites_solution_secondary difmap
_audit_creation_method SHELXL-97
_cell_angle_alpha 90.0000(4)
_cell_angle_beta 116.9319(5)
_cell_angle_gamma 90.0000(4)
_cell_formula_units_Z 8
_cell_length_a 26.4096(10)
_cell_length_b 10.1131(2)
_cell_length_c 20.5028(9)
_cell_measurement_temperature 113(2)
_cell_volume 4882.1(3)
_computing_cell_refinement Crystalclear
_computing_data_collection Crystalclear
_computing_data_reduction YadokariXG
_computing_molecular_graphics 'ORTEP-III ver.1.0.3'
_computing_publication_material YadokariXG
_computing_structure_refinement 'SHELXL-97 (Sheldrick, 1997)'
_computing_structure_solution 'SHELXS-97 (Sheldrick, 1990)'
_diffrn_ambient_temperature 113(2)
_diffrn_measurement_device_type 'Rigaku Mercury'
_diffrn_radiation_monochromator graphite
_diffrn_radiation_source 'fine-focus sealed tube'
_diffrn_radiation_type MoK\a
_diffrn_radiation_wavelength 0.71070
_diffrn_reflns_av_R_equivalents 0.0175
_diffrn_reflns_av_sigmaI/netI 0.0261
_diffrn_reflns_limit_h_max 34
_diffrn_reflns_limit_h_min -34
_diffrn_reflns_limit_k_max 10
_diffrn_reflns_limit_k_min -13
_diffrn_reflns_limit_l_max 26
_diffrn_reflns_limit_l_min -26
_diffrn_reflns_number 16932
_diffrn_reflns_theta_max 27.48
_diffrn_reflns_theta_min 3.07
_exptl_absorpt_coefficient_mu 2.248
_exptl_absorpt_correction_T_max 0.6620
_exptl_absorpt_correction_T_min 0.6620
_exptl_absorpt_correction_type empirical
_exptl_crystal_colour colorless
_exptl_crystal_density_diffrn 1.766
_exptl_crystal_density_method 'not measured'
_exptl_crystal_description prism
_exptl_crystal_F_000 2520
_exptl_crystal_size_max 0.20
_exptl_crystal_size_mid 0.20
_exptl_crystal_size_min 0.20
_refine_ls_extinction_method none
_refine_ls_goodness_of_fit_ref 1.081
_refine_ls_hydrogen_treatment constr
_refine_ls_matrix_type full
_refine_ls_number_parameters 295
_refine_ls_number_reflns 5283
_refine_ls_number_restraints 0
_refine_ls_restrained_S_all 1.081
_refine_ls_R_factor_all 0.0273
_refine_ls_R_factor_gt 0.0258
_refine_ls_shift/su_max 0.002
_refine_ls_shift/su_mean 0.000
_refine_ls_structure_factor_coef Fsqd
_refine_ls_weighting_details 'calc w=1/[\s^2^(Fo^2^)+(0.0394P)^2^+2.8269P] where P=(Fo^2^+2Fc^2^)/3'
_refine_ls_weighting_scheme calc
_refine_ls_wR_factor_gt 0.0649
_refine_ls_wR_factor_ref 0.0660
_reflns_number_gt 4987
_reflns_number_total 5283
_reflns_threshold_expression >2sigma(I)
_cod_depositor_comments
;
The following automatic conversions were performed:

'_chemical_melting_point' value '285-290' was changed to '288(3)' -
the average value was taken and precision was estimated.

Automatic conversion script
Id: cif_fix_values 1646 2011-03-28 12:23:43Z adriana 
;
_cod_original_sg_symbol_H-M C2/c
_cod_database_code 8000056

loop_
_symmetry_equiv_pos_as_xyz
'x, y, z'
'-x, y, -z+1/2'
'x+1/2, y+1/2, z'
'-x+1/2, y+1/2, -z+1/2'
'-x, -y, -z'
'x, -y, z-1/2'
'-x+1/2, -y+1/2, -z'
'x+1/2, -y+1/2, z-1/2'

loop_
_atom_site_label
_atom_site_type_symbol
_atom_site_fract_x
_atom_site_fract_y
_atom_site_fract_z
_atom_site_U_iso_or_equiv
_atom_site_adp_type
_atom_site_occupancy
_atom_site_symmetry_multiplicity
_atom_site_calc_flag
_atom_site_refinement_flags
Sb1 Sb 0.325468(7) -0.227256(16) 0.092838(9) 0.01152(6) Uani 1 1 d .
Sb2 Sb 0.411969(7) 0.032471(15) 0.221700(8) 0.01130(6) Uani 1 1 d .
C3 C 0.46990(11) -0.2118(2) 0.31595(14) 0.0131(5) Uani 1 1 d .
H1 H 0.4919 -0.1454 0.3496 0.016 Uiso 1 1 calc R
C4 C 0.28608(14) 0.2389(3) -0.0314(2) 0.0330(7) Uani 1 1 d .
C5 C 0.46179(13) -0.5873(3) 0.30444(17) 0.0248(6) Uani 1 1 d .
H2 H 0.5008 -0.6073 0.3137 0.037 Uiso 1 1 calc R
H3 H 0.4352 -0.6411 0.2634 0.037 Uiso 1 1 calc R
H4 H 0.4572 -0.6075 0.3483 0.037 Uiso 1 1 calc R
C6 C 0.39811(14) -0.0142(3) -0.10091(16) 0.0272(7) Uani 1 1 d .
H5 H 0.3781 0.0633 -0.1299 0.041 Uiso 1 1 calc R
H6 H 0.3773 -0.0946 -0.1249 0.041 Uiso 1 1 calc R
H7 H 0.4365 -0.0178 -0.0969 0.041 Uiso 1 1 calc R
F1 F 0.27892(10) 0.4040(2) 0.12033(12) 0.0514(6) Uani 1 1 d .
C8 C 0.40599(11) -0.4046(3) 0.21798(14) 0.0160(5) Uani 1 1 d .
H8 H 0.3839 -0.4709 0.1843 0.019 Uiso 1 1 calc R
C9 C 0.42652(10) -0.1744(2) 0.24804(14) 0.0121(5) Uani 1 1 d .
C10 C 0.44962(11) -0.4424(2) 0.28578(15) 0.0158(5) Uani 1 1 d .
C11 C 0.43625(11) 0.1008(2) 0.09226(14) 0.0138(5) Uani 1 1 d .
H9 H 0.4588 0.1672 0.1256 0.017 Uiso 1 1 calc R
C12 C 0.37313(10) -0.0851(2) 0.06509(13) 0.0131(5) Uani 1 1 d .
C13 C 0.28905(11) -0.0800(2) 0.13469(14) 0.0139(5) Uani 1 1 d .
F3 F 0.32132(9) 0.2282(2) -0.06178(13) 0.0454(5) Uani 1 1 d .
F2 F 0.35048(8) 0.3816(2) 0.05854(13) 0.0515(6) Uani 1 1 d .
C16 C 0.14221(14) -0.0185(4) 0.1218(2) 0.0421(9) Uani 1 1 d .
H10 H 0.1269 -0.0925 0.0875 0.063 Uiso 1 1 calc R
H11 H 0.1221 0.0629 0.0983 0.063 Uiso 1 1 calc R
H12 H 0.1372 -0.0361 0.1655 0.063 Uiso 1 1 calc R
C17 C 0.40178(12) -0.0039(3) -0.02559(14) 0.0181(5) Uani 1 1 d .
C18 C 0.20485(12) -0.0026(3) 0.14350(17) 0.0244(6) Uani 1 1 d .
C20 C 0.23079(11) -0.0867(3) 0.11400(15) 0.0178(5) Uani 1 1 d .
H13 H 0.2083 -0.1505 0.0788 0.021 Uiso 1 1 calc R
C21 C 0.46680(13) 0.1937(3) 0.00136(16) 0.0255(6) Uani 1 1 d .
H14 H 0.4941 0.1471 -0.0105 0.038 Uiso 1 1 calc R
H15 H 0.4871 0.2553 0.0418 0.038 Uiso 1 1 calc R
H16 H 0.4400 0.2430 -0.0416 0.038 Uiso 1 1 calc R
C22 C 0.40603(10) 0.0131(2) 0.11406(13) 0.0125(5) Uani 1 1 d .
C23 C 0.29496(11) 0.1046(3) 0.21150(14) 0.0182(5) Uani 1 1 d .
H17 H 0.3168 0.1728 0.2439 0.022 Uiso 1 1 calc R
C24 C 0.37184(11) -0.0914(3) -0.00356(14) 0.0159(5) Uani 1 1 d .
H18 H 0.3496 -0.1582 -0.0367 0.019 Uiso 1 1 calc R
C25 C 0.39418(11) -0.2722(2) 0.19865(14) 0.0129(5) Uani 1 1 d .
C26 C 0.23726(12) 0.0951(3) 0.19290(16) 0.0240(6) Uani 1 1 d .
C27 C 0.32160(11) 0.0171(2) 0.18404(14) 0.0141(5) Uani 1 1 d .
C29 C 0.43467(11) 0.0947(3) 0.02355(15) 0.0177(5) Uani 1 1 d .
C30 C 0.48161(10) -0.3450(3) 0.33546(14) 0.0147(5) Uani 1 1 d .
C31 C 0.52926(11) -0.3824(3) 0.40965(15) 0.0190(5) Uani 1 1 d .
H19 H 0.5134 -0.4285 0.4383 0.029 Uiso 1 1 calc R
H20 H 0.5490 -0.3023 0.4356 0.029 Uiso 1 1 calc R
H21 H 0.5562 -0.4407 0.4029 0.029 Uiso 1 1 calc R
C32 C 0.26477(14) 0.3285(3) 0.06099(19) 0.0340(8) Uani 1 1 d .
C33 C 0.21194(15) 0.1878(4) 0.2281(2) 0.0418(9) Uani 1 1 d .
H22 H 0.1766 0.2254 0.1904 0.063 Uiso 1 1 calc R
H23 H 0.2389 0.2592 0.2531 0.063 Uiso 1 1 calc R
H24 H 0.2039 0.1389 0.2637 0.063 Uiso 1 1 calc R
C35 C 0.30107(13) 0.3174(3) 0.0304(2) 0.0341(8) Uani 1 1 d .

loop_
_atom_site_aniso_label
_atom_site_aniso_U_11
_atom_site_aniso_U_22
_atom_site_aniso_U_33
_atom_site_aniso_U_23
_atom_site_aniso_U_13
_atom_site_aniso_U_12
Sb1 0.01282(10) 0.01037(10) 0.01004(9) -0.00236(6) 0.00402(7) -0.00165(6)
Sb2 0.01537(10) 0.00838(10) 0.00850(9) -0.00125(5) 0.00396(7) -0.00102(6)
C3 0.0156(12) 0.0126(12) 0.0132(12) -0.0004(9) 0.0085(11) -0.0016(9)
C4 0.0263(16) 0.0255(16) 0.041(2) 0.0029(14) 0.0100(15) 0.0061(13)
C5 0.0291(15) 0.0126(13) 0.0291(16) 0.0050(11) 0.0100(13) 0.0040(11)
C6 0.0371(17) 0.0318(17) 0.0151(14) -0.0019(12) 0.0139(13) -0.0077(13)
F1 0.0535(13) 0.0448(13) 0.0425(13) -0.0181(10) 0.0101(11) -0.0078(10)
C8 0.0191(13) 0.0084(12) 0.0223(14) -0.0021(10) 0.0109(12) -0.0021(9)
C9 0.0151(12) 0.0092(11) 0.0141(12) 0.0016(9) 0.0084(10) 0.0010(9)
C10 0.0193(13) 0.0112(12) 0.0200(13) 0.0040(10) 0.0116(11) 0.0032(10)
C11 0.0164(12) 0.0104(12) 0.0111(12) 0.0004(9) 0.0033(10) 0.0003(9)
C12 0.0154(12) 0.0119(12) 0.0115(12) 0.0017(9) 0.0057(10) 0.0014(9)
C13 0.0168(12) 0.0134(12) 0.0121(12) 0.0017(9) 0.0070(10) 0.0023(10)
F3 0.0372(11) 0.0419(12) 0.0572(15) 0.0028(10) 0.0214(11) 0.0090(9)
F2 0.0301(11) 0.0472(13) 0.0627(16) -0.0147(11) 0.0082(11) -0.0130(9)
C16 0.0210(16) 0.053(2) 0.055(2) -0.0186(19) 0.0203(17) -0.0015(15)
C17 0.0212(13) 0.0208(13) 0.0110(13) 0.0019(10) 0.0061(11) 0.0017(11)
C18 0.0190(14) 0.0300(15) 0.0261(16) -0.0016(13) 0.0118(13) 0.0044(12)
C20 0.0185(13) 0.0190(13) 0.0166(13) -0.0012(10) 0.0085(11) -0.0003(10)
C21 0.0297(16) 0.0276(16) 0.0196(15) 0.0037(12) 0.0116(13) -0.0072(12)
C22 0.0133(12) 0.0134(12) 0.0086(12) 0.0020(9) 0.0030(10) 0.0017(9)
C23 0.0229(13) 0.0176(13) 0.0126(12) -0.0026(10) 0.0069(11) 0.0036(11)
C24 0.0192(13) 0.0141(13) 0.0116(12) -0.0011(9) 0.0044(11) -0.0006(10)
C25 0.0131(12) 0.0133(12) 0.0128(12) 0.0005(9) 0.0062(10) -0.0006(9)
C26 0.0250(14) 0.0254(15) 0.0232(15) -0.0049(12) 0.0122(13) 0.0072(12)
C27 0.0171(12) 0.0136(12) 0.0105(12) 0.0019(9) 0.0054(10) 0.0032(10)
C29 0.0203(13) 0.0154(13) 0.0155(13) 0.0033(10) 0.0063(11) -0.0015(10)
C30 0.0123(11) 0.0166(13) 0.0147(13) 0.0026(10) 0.0057(10) 0.0011(10)
C31 0.0195(13) 0.0198(14) 0.0167(13) 0.0060(11) 0.0072(11) 0.0052(11)
C32 0.0304(17) 0.0245(17) 0.0330(18) -0.0047(14) 0.0019(15) 0.0018(13)
C33 0.0332(18) 0.052(2) 0.046(2) -0.0202(18) 0.0236(17) 0.0076(16)
C35 0.0239(16) 0.0205(16) 0.047(2) 0.0033(14) 0.0069(15) 0.0000(12)

loop_
_atom_type_symbol
_atom_type_description
_atom_type_scat_dispersion_real
_atom_type_scat_dispersion_imag
_atom_type_scat_source
C C 0.0033 0.0016 'International Tables Vol C Tables 4.2.6.8 and 6.1.1.4'
H H 0.0000 0.0000 'International Tables Vol C Tables 4.2.6.8 and 6.1.1.4'
F F 0.0171 0.0103 'International Tables Vol C Tables 4.2.6.8 and 6.1.1.4'
Sb Sb -0.5866 1.5461 'International Tables Vol C Tables 4.2.6.8 and 6.1.1.4'

loop_
_geom_angle_atom_site_label_1
_geom_angle_atom_site_label_2
_geom_angle_atom_site_label_3
_geom_angle
_geom_angle_site_symmetry_1
_geom_angle_site_symmetry_3
C12 Sb1 C13 93.67(10) . .
C12 Sb1 C25 94.61(9) . .
C13 Sb1 C25 93.97(9) . .
C22 Sb2 C9 95.21(9) . .
C22 Sb2 C27 94.10(9) . .
C9 Sb2 C27 93.58(9) . .
C9 C3 C30 121.4(2) . .
C9 C3 H1 119.3 . .
C30 C3 H1 119.3 . .
F3 C4 C32 119.9(3) . 7
F3 C4 C35 119.9(3) . .
C32 C4 C35 120.2(3) 7 .
C10 C5 H2 109.5 . .
C10 C5 H3 109.5 . .
H2 C5 H3 109.5 . .
C10 C5 H4 109.5 . .
H2 C5 H4 109.5 . .
H3 C5 H4 109.5 . .
C17 C6 H5 109.5 . .
C17 C6 H6 109.5 . .
H5 C6 H6 109.5 . .
C17 C6 H7 109.5 . .
H5 C6 H7 109.5 . .
H6 C6 H7 109.5 . .
C25 C8 C10 121.6(2) . .
C25 C8 H8 119.2 . .
C10 C8 H8 119.2 . .
C3 C9 C25 119.2(2) . .
C3 C9 Sb2 119.12(18) . .
C25 C9 Sb2 121.72(18) . .
C30 C10 C8 119.2(2) . .
C30 C10 C5 120.7(2) . .
C8 C10 C5 120.1(2) . .
C29 C11 C22 122.5(2) . .
C29 C11 H9 118.8 . .
C22 C11 H9 118.8 . .
C24 C12 C22 118.7(2) . .
C24 C12 Sb1 119.18(18) . .
C22 C12 Sb1 122.15(18) . .
C27 C13 C20 119.1(2) . .
C27 C13 Sb1 122.53(18) . .
C20 C13 Sb1 118.32(19) . .
C18 C16 H10 109.5 . .
C18 C16 H11 109.5 . .
H10 C16 H11 109.5 . .
C18 C16 H12 109.5 . .
H10 C16 H12 109.5 . .
H11 C16 H12 109.5 . .
C24 C17 C29 118.5(2) . .
C24 C17 C6 120.5(2) . .
C29 C17 C6 121.1(3) . .
C20 C18 C26 119.2(3) . .
C20 C18 C16 119.7(3) . .
C26 C18 C16 121.2(3) . .
C18 C20 C13 122.0(3) . .
C18 C20 H13 119.0 . .
C13 C20 H13 119.0 . .
C29 C21 H14 109.5 . .
C29 C21 H15 109.5 . .
H14 C21 H15 109.5 . .
C29 C21 H16 109.5 . .
H14 C21 H16 109.5 . .
H15 C21 H16 109.5 . .
C11 C22 C12 118.7(2) . .
C11 C22 Sb2 118.99(18) . .
C12 C22 Sb2 122.28(18) . .
C26 C23 C27 122.2(3) . .
C26 C23 H17 118.9 . .
C27 C23 H17 118.9 . .
C17 C24 C12 122.8(2) . .
C17 C24 H18 118.6 . .
C12 C24 H18 118.6 . .
C8 C25 C9 119.4(2) . .
C8 C25 Sb1 117.91(18) . .
C9 C25 Sb1 122.71(18) . .
C18 C26 C23 118.8(2) . .
C18 C26 C33 121.8(3) . .
C23 C26 C33 119.4(3) . .
C13 C27 C23 118.8(2) . .
C13 C27 Sb2 122.01(18) . .
C23 C27 Sb2 119.18(19) . .
C11 C29 C17 118.9(2) . .
C11 C29 C21 120.8(2) . .
C17 C29 C21 120.3(2) . .
C10 C30 C3 119.3(2) . .
C10 C30 C31 120.6(2) . .
C3 C30 C31 120.1(2) . .
C30 C31 H19 109.5 . .
C30 C31 H20 109.5 . .
H19 C31 H20 109.5 . .
C30 C31 H21 109.5 . .
H19 C31 H21 109.5 . .
H20 C31 H21 109.5 . .
F1 C32 C35 119.9(3) . .
F1 C32 C4 119.9(3) . 7
C35 C32 C4 120.2(3) . 7
C26 C33 H22 109.5 . .
C26 C33 H23 109.5 . .
H22 C33 H23 109.5 . .
C26 C33 H24 109.5 . .
H22 C33 H24 109.5 . .
H23 C33 H24 109.5 . .
F2 C35 C32 120.9(3) . .
F2 C35 C4 119.5(3) . .
C32 C35 C4 119.6(3) . .

loop_
_geom_bond_atom_site_label_1
_geom_bond_atom_site_label_2
_geom_bond_distance
_geom_bond_site_symmetry_2
Sb1 C12 2.150(2) .
Sb1 C13 2.151(2) .
Sb1 C25 2.154(3) .
Sb2 C22 2.149(2) .
Sb2 C9 2.151(2) .
Sb2 C27 2.156(3) .
C3 C9 1.396(4) .
C3 C30 1.399(4) .
C3 H1 0.9500 .
C4 F3 1.339(4) .
C4 C32 1.378(5) 7
C4 C35 1.391(5) .
C5 C10 1.513(4) .
C5 H2 0.9800 .
C5 H3 0.9800 .
C5 H4 0.9800 .
C6 C17 1.506(4) .
C6 H5 0.9800 .
C6 H6 0.9800 .
C6 H7 0.9800 .
F1 C32 1.338(4) .
C8 C25 1.391(4) .
C8 C10 1.398(4) .
C8 H8 0.9500 .
C9 C25 1.396(3) .
C10 C30 1.393(4) .
C11 C29 1.392(4) .
C11 C22 1.395(3) .
C11 H9 0.9500 .
C12 C24 1.394(3) .
C12 C22 1.400(3) .
C13 C27 1.392(4) .
C13 C20 1.400(4) .
F2 C35 1.332(4) .
C16 C18 1.514(4) .
C16 H10 0.9800 .
C16 H11 0.9800 .
C16 H12 0.9800 .
C17 C24 1.391(4) .
C17 C29 1.404(4) .
C18 C20 1.390(4) .
C18 C26 1.396(4) .
C20 H13 0.9500 .
C21 C29 1.509(4) .
C21 H14 0.9800 .
C21 H15 0.9800 .
C21 H16 0.9800 .
C23 C26 1.396(4) .
C23 C27 1.398(4) .
C23 H17 0.9500 .
C24 H18 0.9500 .
C26 C33 1.511(4) .
C30 C31 1.519(4) .
C31 H19 0.9800 .
C31 H20 0.9800 .
C31 H21 0.9800 .
C32 C35 1.368(5) .
C32 C4 1.378(5) 7
C33 H22 0.9800 .
C33 H23 0.9800 .
C33 H24 0.9800 .
